data_4080079
loop_
_publ_author_name
'Zaffaroni, Riccardo'
'Rauchfuss, Thomas B.'
'Fuller, Amy'
'De Gioia, Luca'
'Zampella, Giuseppe'

_publ_contact_author
; 
Danielle L. Gray 
University of Illinois 
School of Chemical Sciences, Box 59-1 
505 South Mathews Avenue 
Urbana, Illinois  61801 
USA 
;
_publ_section_title
;
 Contrasting Protonation Behavior of Diphosphido vs Dithiolato Diiron(I)
 Carbonyl Complexes
;
_journal_issue 1
_journal_name_full Organometallics
_journal_page_first 232
_journal_paper_doi 10.1021/om300997s
_journal_volume 32
_journal_year 2013
_chemical_formula_moiety 'C28 H50 Fe2 O2 P6 '
_chemical_formula_sum 'C28 H50 Fe2 O2 P6'
_chemical_formula_weight 716.20
_chemical_name_systematic
; 
? 
;
_space_group_IT_number 14
_symmetry_cell_setting monoclinic
_symmetry_space_group_name_Hall '-P 2yn'
_symmetry_space_group_name_H-M 'P 1 21/n 1'
_atom_sites_solution_hydrogens geom
_atom_sites_solution_primary direct
_atom_sites_solution_secondary difmap
_audit_creation_method SHELXL-97
_audit_update_record
; 
? 
;
_cell_angle_alpha 90.00
_cell_angle_beta 105.945(3)
_cell_angle_gamma 90.00
_cell_formula_units_Z 4
_cell_length_a 11.7990(5)
_cell_length_b 18.3902(9)
_cell_length_c 16.4743(8)
_cell_measurement_reflns_used 5408
_cell_measurement_temperature 193(2)
_cell_measurement_theta_max 67.00
_cell_measurement_theta_min 4.12
_cell_volume 3437.2(3)
_computing_cell_refinement 'SAINT V7.68A (Bruker, 2005)'
_computing_data_collection 'APEX2 V2010.11-3 (Bruker, 2010)'
_computing_data_reduction
; 
SAINT V7.68A, XPREP V2005/2, SADABS V2007/4, TWINABS V2007/5 
(Bruker, 2005 & 2007) 
;
_computing_molecular_graphics
; 
SHELXTL V6.12 (Bruker, 2005), CrystalMaker v2.1.3 (CrystalMaker, 1994) 
;
_computing_publication_material 'XCIF V6.12 (Bruker, 2005)'
_computing_structure_refinement 'SHELXTL V6.12 (Bruker, 2005)'
_computing_structure_solution 'SHELXTL V6.12 (Bruker, 2005)'
_diffrn_ambient_temperature 193(2)
_diffrn_measured_fraction_theta_full 0.967
_diffrn_measured_fraction_theta_max 0.967
_diffrn_measurement_device 'Bruker Kappa/ApexII CCD'
_diffrn_measurement_method 'profile data from \f and \w scans'
_diffrn_radiation_monochromator graphite
_diffrn_radiation_source 'fine-focus sealed tube'
_diffrn_radiation_type CuK\a
_diffrn_radiation_wavelength 1.54178
_diffrn_radiation_wavelength_id bc07qas
_diffrn_reflns_av_R_equivalents 0.0806
_diffrn_reflns_av_sigmaI/netI 0.0472
_diffrn_reflns_limit_h_max 14
_diffrn_reflns_limit_h_min -14
_diffrn_reflns_limit_k_max 22
_diffrn_reflns_limit_k_min -18
_diffrn_reflns_limit_l_max 19
_diffrn_reflns_limit_l_min -18
_diffrn_reflns_number 48573
_diffrn_reflns_theta_full 67.93
_diffrn_reflns_theta_max 67.93
_diffrn_reflns_theta_min 3.68
_exptl_absorpt_coefficient_mu 9.594
_exptl_absorpt_correction_T_max 0.7229
_exptl_absorpt_correction_T_min 0.2394
_exptl_absorpt_correction_type integration
_exptl_absorpt_process_details 'SHELXTL/XPREP V2005/2 (Bruker, 2005)'
_exptl_crystal_colour red
_exptl_crystal_density_diffrn 1.384
_exptl_crystal_density_method 'not measured'
_exptl_crystal_description plate
_exptl_crystal_F_000 1504
_exptl_crystal_id bc07qas
_exptl_crystal_preparation
; 
The data crystal was mounted using oil (Parantone-N, Exxon) to a 
0.3 mm cryo-loop (Hampton Research) with the (0 -3 -1) scattering 
planes roughly normal to the spindle axis. 
;
_exptl_crystal_size_max 0.311
_exptl_crystal_size_mid 0.091
_exptl_crystal_size_min 0.044
_refine_diff_density_max 0.748
_refine_diff_density_min -0.589
_refine_diff_density_rms 0.086
_refine_ls_extinction_method none
_refine_ls_goodness_of_fit_ref 1.020
_refine_ls_hydrogen_treatment noref
_refine_ls_matrix_type full
_refine_ls_number_parameters 355
_refine_ls_number_reflns 6049
_refine_ls_number_restraints 0
_refine_ls_restrained_S_all 1.020
_refine_ls_R_factor_all 0.0662
_refine_ls_R_factor_gt 0.0471
_refine_ls_shift/su_max 0.001
_refine_ls_shift/su_mean 0.000
_refine_ls_structure_factor_coef Fsqd
_refine_ls_weighting_details 'calc w=1/[\s^2^(Fo^2^)+(0.0798P)^2^+0.8182P] where P=(Fo^2^+2Fc^2^)/3'
_refine_ls_weighting_scheme calc
_refine_ls_wR_factor_gt 0.1178
_refine_ls_wR_factor_ref 0.1290
_reflns_number_gt 4720
_reflns_number_total 6049
_reflns_threshold_expression >2sigma(I)
_cod_data_source_file om300997s_si_002.cif
_cod_data_source_block bc07qas
_cod_depositor_comments
;
The following automatic conversions were performed:

'_symmetry_cell_setting' value 'Monoclinic' changed to 'monoclinic'
according to /home/saulius/struct/CIF-dictionaries/cif_core.dic
dictionary named 'cif_core.dic' version 2.4.2 from 2011-04-26.

Automatic conversion script
Id: cif_fix_values 1891 2012-01-12 08:04:46Z andrius 
;
_cod_original_sg_symbol_H-M 'P2(1)/n  '
_cod_database_code 4080079

loop_
_symmetry_equiv_pos_as_xyz
'x, y, z'
'-x+1/2, y+1/2, -z+1/2'
'-x, -y, -z'
'x-1/2, -y-1/2, z-1/2'

loop_
_atom_site_label
_atom_site_type_symbol
_atom_site_fract_x
_atom_site_fract_y
_atom_site_fract_z
_atom_site_U_iso_or_equiv
_atom_site_adp_type
_atom_site_occupancy
_atom_site_symmetry_multiplicity
_atom_site_calc_flag
_atom_site_refinement_flags
Fe1 Fe 0.61979(4) 0.19772(3) 0.69543(3) 0.02604(16) Uani 1 1 d .
Fe2 Fe 0.75020(4) 0.30466(3) 0.64279(3) 0.02647(17) Uani 1 1 d .
P1 P 0.59457(8) 0.23142(6) 0.81770(5) 0.0334(2) Uani 1 1 d .
P2 P 0.47340(8) 0.12033(6) 0.65926(6) 0.0339(2) Uani 1 1 d .
P3 P 0.55811(7) 0.30281(6) 0.62928(5) 0.0279(2) Uani 1 1 d .
P4 P 0.67352(7) 0.20186(6) 0.57706(5) 0.0272(2) Uani 1 1 d .
P5 P 0.75537(8) 0.38523(6) 0.54567(6) 0.0350(2) Uani 1 1 d .
P6 P 0.93484(7) 0.26774(6) 0.67286(6) 0.0338(3) Uani 1 1 d .
O1 O 0.7845(3) 0.08790(19) 0.78550(18) 0.0524(8) Uani 1 1 d .
O2 O 0.8248(3) 0.4096(2) 0.7794(2) 0.0577(9) Uani 1 1 d .
C1 C 0.4448(4) 0.2525(3) 0.8239(3) 0.0517(13) Uani 1 1 d .
H1A H 0.4478 0.2674 0.8816 0.078 Uiso 1 1 calc R
H1B H 0.3950 0.2093 0.8088 0.078 Uiso 1 1 calc R
H1C H 0.4119 0.2921 0.7847 0.078 Uiso 1 1 calc R
C2 C 0.6722(4) 0.3106(3) 0.8725(3) 0.0488(12) Uani 1 1 d .
H2A H 0.6506 0.3181 0.9252 0.073 Uiso 1 1 calc R
H2B H 0.6504 0.3537 0.8366 0.073 Uiso 1 1 calc R
H2C H 0.7574 0.3027 0.8852 0.073 Uiso 1 1 calc R
C3 C 0.6380(4) 0.1653(3) 0.9045(2) 0.0456(11) Uani 1 1 d .
H3A H 0.6225 0.1857 0.9554 0.068 Uiso 1 1 calc R
H3B H 0.7223 0.1545 0.9158 0.068 Uiso 1 1 calc R
H3C H 0.5924 0.1204 0.8886 0.068 Uiso 1 1 calc R
C4 C 0.4794(4) 0.0508(3) 0.5807(3) 0.0556(13) Uani 1 1 d .
H4A H 0.4084 0.0206 0.5694 0.083 Uiso 1 1 calc R
H4B H 0.5492 0.0203 0.6025 0.083 Uiso 1 1 calc R
H4C H 0.4839 0.0745 0.5284 0.083 Uiso 1 1 calc R
C5 C 0.4520(4) 0.0570(3) 0.7397(3) 0.0515(12) Uani 1 1 d .
H5A H 0.3941 0.0199 0.7129 0.077 Uiso 1 1 calc R
H5B H 0.4233 0.0837 0.7816 0.077 Uiso 1 1 calc R
H5C H 0.5271 0.0335 0.7676 0.077 Uiso 1 1 calc R
C6 C 0.3219(3) 0.1532(3) 0.6172(3) 0.0520(12) Uani 1 1 d .
H6A H 0.2671 0.1121 0.6101 0.078 Uiso 1 1 calc R
H6B H 0.3136 0.1766 0.5624 0.078 Uiso 1 1 calc R
H6C H 0.3039 0.1884 0.6565 0.078 Uiso 1 1 calc R
C7 C 0.7221(3) 0.1323(3) 0.7484(2) 0.0375(10) Uani 1 1 d .
C8 C 0.4690(3) 0.3750(2) 0.6579(2) 0.0318(9) Uani 1 1 d .
C9 C 0.5199(3) 0.4352(3) 0.7047(2) 0.0411(10) Uani 1 1 d .
H9 H 0.6031 0.4406 0.7203 0.049 Uiso 1 1 calc R
C10 C 0.4515(4) 0.4876(3) 0.7291(3) 0.0481(11) Uani 1 1 d .
H10 H 0.4882 0.5280 0.7621 0.058 Uiso 1 1 calc R
C11 C 0.3312(4) 0.4814(3) 0.7059(3) 0.0487(12) Uani 1 1 d .
H11 H 0.2845 0.5171 0.7231 0.058 Uiso 1 1 calc R
C12 C 0.2783(3) 0.4235(3) 0.6578(3) 0.0484(12) Uani 1 1 d .
H12 H 0.1948 0.4200 0.6407 0.058 Uiso 1 1 calc R
C13 C 0.3455(3) 0.3701(3) 0.6339(3) 0.0402(10) Uani 1 1 d .
H13 H 0.3078 0.3300 0.6010 0.048 Uiso 1 1 calc R
C14 C 0.4767(3) 0.2848(2) 0.5168(2) 0.0361(10) Uani 1 1 d .
H14A H 0.3946 0.2700 0.5124 0.043 Uiso 1 1 calc R
H14B H 0.4750 0.3291 0.4823 0.043 Uiso 1 1 calc R
C15 C 0.5427(3) 0.2235(2) 0.4862(2) 0.0363(9) Uani 1 1 d .
H15A H 0.5683 0.2395 0.4367 0.044 Uiso 1 1 calc R
H15B H 0.4914 0.1803 0.4702 0.044 Uiso 1 1 calc R
C16 C 0.7442(3) 0.1296(2) 0.5316(2) 0.0318(9) Uani 1 1 d .
C17 C 0.7833(3) 0.0655(3) 0.5735(2) 0.0383(10) Uani 1 1 d .
H17 H 0.7725 0.0573 0.6278 0.046 Uiso 1 1 calc R
C18 C 0.8386(3) 0.0125(3) 0.5373(3) 0.0434(10) Uani 1 1 d .
H18 H 0.8658 -0.0310 0.5674 0.052 Uiso 1 1 calc R
C19 C 0.8539(3) 0.0230(3) 0.4580(3) 0.0462(11) Uani 1 1 d .
H19 H 0.8917 -0.0131 0.4334 0.055 Uiso 1 1 calc R
C20 C 0.8141(4) 0.0859(3) 0.4149(3) 0.0463(12) Uani 1 1 d .
H20 H 0.8231 0.0931 0.3599 0.056 Uiso 1 1 calc R
C21 C 0.7609(3) 0.1390(3) 0.4514(2) 0.0400(10) Uani 1 1 d .
H21 H 0.7351 0.1827 0.4213 0.048 Uiso 1 1 calc R
C22 C 0.7373(4) 0.3569(3) 0.4364(2) 0.0528(12) Uani 1 1 d .
H22A H 0.7565 0.3977 0.4042 0.079 Uiso 1 1 calc R
H22B H 0.6555 0.3419 0.4112 0.079 Uiso 1 1 calc R
H22C H 0.7902 0.3161 0.4354 0.079 Uiso 1 1 calc R
C23 C 0.6479(4) 0.4596(3) 0.5298(3) 0.0556(13) Uani 1 1 d .
H23A H 0.6570 0.4911 0.4840 0.083 Uiso 1 1 calc R
H23B H 0.6613 0.4880 0.5819 0.083 Uiso 1 1 calc R
H23C H 0.5679 0.4394 0.5149 0.083 Uiso 1 1 calc R
C24 C 0.8879(4) 0.4416(3) 0.5592(3) 0.0616(14) Uani 1 1 d .
H24A H 0.8754 0.4763 0.5125 0.092 Uiso 1 1 calc R
H24B H 0.9554 0.4104 0.5595 0.092 Uiso 1 1 calc R
H24C H 0.9036 0.4681 0.6127 0.092 Uiso 1 1 calc R
C25 C 1.0000(3) 0.2490(3) 0.5856(3) 0.0560(14) Uani 1 1 d .
H25A H 1.0826 0.2345 0.6086 0.084 Uiso 1 1 calc R
H25B H 0.9960 0.2928 0.5512 0.084 Uiso 1 1 calc R
H25C H 0.9563 0.2096 0.5506 0.084 Uiso 1 1 calc R
C26 C 1.0464(3) 0.3299(3) 0.7371(3) 0.0468(11) Uani 1 1 d .
H26A H 1.1251 0.3090 0.7448 0.070 Uiso 1 1 calc R
H26B H 1.0317 0.3368 0.7923 0.070 Uiso 1 1 calc R
H26C H 1.0417 0.3769 0.7084 0.070 Uiso 1 1 calc R
C27 C 0.9797(4) 0.1853(3) 0.7339(3) 0.0525(12) Uani 1 1 d .
H27A H 1.0651 0.1789 0.7452 0.079 Uiso 1 1 calc R
H27B H 0.9391 0.1434 0.7020 0.079 Uiso 1 1 calc R
H27C H 0.9592 0.1891 0.7875 0.079 Uiso 1 1 calc R
C28 C 0.7914(3) 0.3668(3) 0.7260(2) 0.0372(10) Uani 1 1 d .

loop_
_atom_site_aniso_label
_atom_site_aniso_U_11
_atom_site_aniso_U_22
_atom_site_aniso_U_33
_atom_site_aniso_U_23
_atom_site_aniso_U_13
_atom_site_aniso_U_12
Fe1 0.0222(3) 0.0311(4) 0.0235(3) 0.0000(2) 0.00396(19) 0.0007(2)
Fe2 0.0218(3) 0.0326(4) 0.0233(3) 0.0002(2) 0.00315(19) -0.0001(2)
P1 0.0347(5) 0.0401(7) 0.0245(4) -0.0007(4) 0.0067(3) 0.0018(4)
P2 0.0285(4) 0.0383(7) 0.0344(4) -0.0035(4) 0.0074(3) -0.0051(4)
P3 0.0219(4) 0.0338(7) 0.0259(4) -0.0002(4) 0.0031(3) 0.0018(4)
P4 0.0252(4) 0.0323(7) 0.0226(4) -0.0008(3) 0.0042(3) 0.0000(4)
P5 0.0344(5) 0.0385(7) 0.0312(4) 0.0043(4) 0.0077(3) -0.0004(4)
P6 0.0247(4) 0.0428(7) 0.0313(4) 0.0018(4) 0.0032(3) -0.0004(4)
O1 0.0561(17) 0.053(2) 0.0487(16) 0.0189(16) 0.0153(14) 0.0206(17)
O2 0.0482(17) 0.063(3) 0.0604(18) -0.0312(18) 0.0117(14) -0.0161(17)
C1 0.047(2) 0.077(4) 0.036(2) 0.003(2) 0.0197(17) 0.011(2)
C2 0.069(3) 0.041(3) 0.033(2) -0.0069(18) 0.0083(19) -0.006(2)
C3 0.051(2) 0.052(3) 0.0325(19) 0.0042(19) 0.0098(17) -0.001(2)
C4 0.055(3) 0.054(4) 0.062(3) -0.023(2) 0.023(2) -0.021(2)
C5 0.049(2) 0.049(4) 0.055(2) 0.009(2) 0.0111(19) -0.017(2)
C6 0.0316(19) 0.056(4) 0.062(3) -0.001(2) 0.0008(18) -0.004(2)
C7 0.0364(19) 0.047(3) 0.0312(18) 0.0045(18) 0.0134(15) 0.0047(19)
C8 0.0280(16) 0.036(3) 0.0316(17) 0.0080(16) 0.0087(13) 0.0059(17)
C9 0.0375(19) 0.041(3) 0.044(2) 0.0003(19) 0.0099(16) 0.0052(19)
C10 0.057(3) 0.038(3) 0.053(2) -0.002(2) 0.021(2) 0.007(2)
C11 0.057(3) 0.047(3) 0.053(2) 0.014(2) 0.034(2) 0.019(2)
C12 0.0334(19) 0.061(4) 0.056(2) 0.021(2) 0.0204(18) 0.015(2)
C13 0.0312(18) 0.040(3) 0.049(2) 0.0060(19) 0.0107(16) 0.0036(18)
C14 0.0291(17) 0.045(3) 0.0279(17) 0.0030(16) -0.0024(13) 0.0014(17)
C15 0.0343(18) 0.044(3) 0.0258(16) -0.0009(16) -0.0005(13) 0.0002(18)
C16 0.0241(15) 0.039(3) 0.0305(17) -0.0033(16) 0.0040(13) -0.0002(16)
C17 0.0323(18) 0.044(3) 0.0373(19) -0.0048(18) 0.0078(15) 0.0012(18)
C18 0.0339(19) 0.036(3) 0.058(2) -0.004(2) 0.0094(17) 0.0069(18)
C19 0.0325(19) 0.049(3) 0.057(2) -0.021(2) 0.0122(17) -0.001(2)
C20 0.045(2) 0.057(4) 0.041(2) -0.011(2) 0.0183(17) -0.005(2)
C21 0.045(2) 0.043(3) 0.0335(18) -0.0032(17) 0.0121(16) 0.0015(19)
C22 0.071(3) 0.054(4) 0.034(2) 0.006(2) 0.0153(19) -0.003(3)
C23 0.067(3) 0.043(4) 0.061(3) 0.019(2) 0.026(2) 0.018(2)
C24 0.059(3) 0.065(4) 0.056(3) 0.016(3) 0.008(2) -0.019(3)
C25 0.033(2) 0.088(5) 0.049(2) -0.009(2) 0.0134(17) 0.009(2)
C26 0.0299(19) 0.060(4) 0.045(2) 0.000(2) 0.0013(16) -0.010(2)
C27 0.034(2) 0.051(4) 0.063(3) 0.011(2) -0.0036(18) 0.000(2)
C28 0.0298(17) 0.040(3) 0.042(2) -0.0037(19) 0.0106(15) -0.0024(18)

loop_
_atom_type_symbol
_atom_type_description
_atom_type_scat_dispersion_real
_atom_type_scat_dispersion_imag
_atom_type_scat_source
C C 0.0181 0.0091 'International Tables Vol C Tables 4.2.6.8 and 6.1.1.4'
H H 0.0000 0.0000 'International Tables Vol C Tables 4.2.6.8 and 6.1.1.4'
O O 0.0492 0.0322 'International Tables Vol C Tables 4.2.6.8 and 6.1.1.4'
P P 0.2955 0.4335 'International Tables Vol C Tables 4.2.6.8 and 6.1.1.4'
Fe Fe -1.1336 3.1974 'International Tables Vol C Tables 4.2.6.8 and 6.1.1.4'

loop_
_exptl_crystal_face_index_h
_exptl_crystal_face_index_k
_exptl_crystal_face_index_l
_exptl_crystal_face_perp_dist
0.00 -1.00 0.00 0.0430
0.00 1.00 0.00 0.0450
0.00 0.00 1.00 0.1310
0.00 0.00 -1.00 0.1320
1.00 0.00 -1.00 0.0130
-1.00 0.00 1.00 0.0220

loop_
_geom_angle_atom_site_label_1
_geom_angle_atom_site_label_2
_geom_angle_atom_site_label_3
_geom_angle
C7 Fe1 P2 94.19(15)
C7 Fe1 P1 89.15(12)
P2 Fe1 P1 97.87(4)
C7 Fe1 P4 97.90(11)
P2 Fe1 P4 100.26(4)
P1 Fe1 P4 159.97(5)
C7 Fe1 P3 156.86(14)
P2 Fe1 P3 107.56(4)
P1 Fe1 P3 95.43(4)
P4 Fe1 P3 71.02(4)
C7 Fe1 Fe2 106.01(13)
P2 Fe1 Fe2 146.92(3)
P1 Fe1 Fe2 108.15(4)
P4 Fe1 Fe2 51.90(3)
P3 Fe1 Fe2 51.04(3)
C28 Fe2 P5 94.20(15)
C28 Fe2 P6 88.88(12)
P5 Fe2 P6 98.52(4)
C28 Fe2 P3 98.34(12)
P5 Fe2 P3 99.77(4)
P6 Fe2 P3 159.76(5)
C28 Fe2 P4 156.68(14)
P5 Fe2 P4 107.80(4)
P6 Fe2 P4 95.26(4)
P3 Fe2 P4 70.89(4)
C28 Fe2 Fe1 106.03(13)
P5 Fe2 Fe1 146.55(3)
P6 Fe2 Fe1 108.04(4)
P3 Fe2 Fe1 51.81(3)
P4 Fe2 Fe1 50.90(3)
C2 P1 C1 99.4(2)
C2 P1 C3 98.5(2)
C1 P1 C3 99.4(2)
C2 P1 Fe1 120.11(15)
C1 P1 Fe1 118.89(14)
C3 P1 Fe1 116.47(15)
C5 P2 C6 99.7(2)
C5 P2 C4 96.1(2)
C6 P2 C4 100.7(2)
C5 P2 Fe1 118.11(15)
C6 P2 Fe1 120.17(17)
C4 P2 Fe1 117.66(15)
C8 P3 C14 102.04(17)
C8 P3 Fe2 127.28(13)
C14 P3 Fe2 109.60(12)
C8 P3 Fe1 129.21(12)
C14 P3 Fe1 109.87(14)
Fe2 P3 Fe1 77.15(3)
C8 P3 P4 175.58(11)
C14 P3 P4 73.56(13)
Fe2 P3 P4 55.03(3)
Fe1 P3 P4 53.98(3)
C16 P4 C15 101.24(17)
C16 P4 Fe1 127.44(13)
C15 P4 Fe1 109.79(12)
C16 P4 Fe2 129.76(12)
C15 P4 Fe2 109.93(15)
Fe1 P4 Fe2 77.20(3)
C16 P4 P3 174.88(11)
C15 P4 P3 73.70(13)
Fe1 P4 P3 55.00(3)
Fe2 P4 P3 54.08(3)
C22 P5 C23 100.5(2)
C22 P5 C24 98.3(2)
C23 P5 C24 97.4(2)
C22 P5 Fe2 120.42(17)
C23 P5 Fe2 116.80(15)
C24 P5 Fe2 119.06(16)
C27 P6 C25 98.9(2)
C27 P6 C26 98.4(2)
C25 P6 C26 100.3(2)
C27 P6 Fe2 120.09(15)
C25 P6 Fe2 118.80(14)
C26 P6 Fe2 116.37(16)
P1 C1 H1A 109.5
P1 C1 H1B 109.5
H1A C1 H1B 109.5
P1 C1 H1C 109.5
H1A C1 H1C 109.5
H1B C1 H1C 109.5
P1 C2 H2A 109.5
P1 C2 H2B 109.5
H2A C2 H2B 109.5
P1 C2 H2C 109.5
H2A C2 H2C 109.5
H2B C2 H2C 109.5
P1 C3 H3A 109.5
P1 C3 H3B 109.5
H3A C3 H3B 109.5
P1 C3 H3C 109.5
H3A C3 H3C 109.5
H3B C3 H3C 109.5
P2 C4 H4A 109.5
P2 C4 H4B 109.5
H4A C4 H4B 109.5
P2 C4 H4C 109.5
H4A C4 H4C 109.5
H4B C4 H4C 109.5
P2 C5 H5A 109.5
P2 C5 H5B 109.5
H5A C5 H5B 109.5
P2 C5 H5C 109.5
H5A C5 H5C 109.5
H5B C5 H5C 109.5
P2 C6 H6A 109.5
P2 C6 H6B 109.5
H6A C6 H6B 109.5
P2 C6 H6C 109.5
H6A C6 H6C 109.5
H6B C6 H6C 109.5
O1 C7 Fe1 176.0(3)
C9 C8 C13 117.7(4)
C9 C8 P3 122.0(3)
C13 C8 P3 120.3(3)
C10 C9 C8 121.3(4)
C10 C9 H9 119.4
C8 C9 H9 119.4
C11 C10 C9 120.1(5)
C11 C10 H10 120.0
C9 C10 H10 120.0
C10 C11 C12 120.0(4)
C10 C11 H11 120.0
C12 C11 H11 120.0
C11 C12 C13 120.6(4)
C11 C12 H12 119.7
C13 C12 H12 119.7
C12 C13 C8 120.3(4)
C12 C13 H13 119.8
C8 C13 H13 119.8
C15 C14 P3 106.7(2)
C15 C14 H14A 110.4
P3 C14 H14A 110.4
C15 C14 H14B 110.4
P3 C14 H14B 110.4
H14A C14 H14B 108.6
C14 C15 P4 106.0(2)
C14 C15 H15A 110.5
P4 C15 H15A 110.5
C14 C15 H15B 110.5
P4 C15 H15B 110.5
H15A C15 H15B 108.7
C17 C16 C21 117.5(4)
C17 C16 P4 122.8(3)
C21 C16 P4 119.6(3)
C16 C17 C18 121.0(4)
C16 C17 H17 119.5
C18 C17 H17 119.5
C19 C18 C17 120.3(4)
C19 C18 H18 119.8
C17 C18 H18 119.8
C20 C19 C18 119.5(4)
C20 C19 H19 120.2
C18 C19 H19 120.2
C19 C20 C21 120.2(4)
C19 C20 H20 119.9
C21 C20 H20 119.9
C20 C21 C16 121.4(4)
C20 C21 H21 119.3
C16 C21 H21 119.3
P5 C22 H22A 109.5
P5 C22 H22B 109.5
H22A C22 H22B 109.5
P5 C22 H22C 109.5
H22A C22 H22C 109.5
H22B C22 H22C 109.5
P5 C23 H23A 109.5
P5 C23 H23B 109.5
H23A C23 H23B 109.5
P5 C23 H23C 109.5
H23A C23 H23C 109.5
H23B C23 H23C 109.5
P5 C24 H24A 109.5
P5 C24 H24B 109.5
H24A C24 H24B 109.5
P5 C24 H24C 109.5
H24A C24 H24C 109.5
H24B C24 H24C 109.5
P6 C25 H25A 109.5
P6 C25 H25B 109.5
H25A C25 H25B 109.5
P6 C25 H25C 109.5
H25A C25 H25C 109.5
H25B C25 H25C 109.5
P6 C26 H26A 109.5
P6 C26 H26B 109.5
H26A C26 H26B 109.5
P6 C26 H26C 109.5
H26A C26 H26C 109.5
H26B C26 H26C 109.5
P6 C27 H27A 109.5
P6 C27 H27B 109.5
H27A C27 H27B 109.5
P6 C27 H27C 109.5
H27A C27 H27C 109.5
H27B C27 H27C 109.5
O2 C28 Fe2 175.6(3)

loop_
_geom_bond_atom_site_label_1
_geom_bond_atom_site_label_2
_geom_bond_distance
Fe1 C7 1.757(4)
Fe1 P2 2.1906(11)
Fe1 P1 2.2045(10)
Fe1 P4 2.2112(9)
Fe1 P3 2.2397(12)
Fe1 Fe2 2.7784(8)
Fe2 C28 1.748(4)
Fe2 P5 2.1939(12)
Fe2 P6 2.2044(10)
Fe2 P3 2.2159(9)
Fe2 P4 2.2421(12)
P1 C2 1.822(4)
P1 C1 1.839(4)
P1 C3 1.840(4)
P2 C5 1.833(4)
P2 C6 1.833(4)
P2 C4 1.834(4)
P3 C8 1.835(4)
P3 C14 1.867(3)
P3 P4 2.5854(13)
P4 C16 1.834(4)
P4 C15 1.874(3)
P5 C22 1.829(4)
P5 C23 1.835(5)
P5 C24 1.838(5)
P6 C27 1.816(5)
P6 C25 1.840(4)
P6 C26 1.842(4)
O1 C7 1.155(5)
O2 C28 1.165(5)
C1 H1A 0.9800
C1 H1B 0.9800
C1 H1C 0.9800
C2 H2A 0.9800
C2 H2B 0.9800
C2 H2C 0.9800
C3 H3A 0.9800
C3 H3B 0.9800
C3 H3C 0.9800
C4 H4A 0.9800
C4 H4B 0.9800
C4 H4C 0.9800
C5 H5A 0.9800
C5 H5B 0.9800
C5 H5C 0.9800
C6 H6A 0.9800
C6 H6B 0.9800
C6 H6C 0.9800
C8 C9 1.387(6)
C8 C13 1.405(5)
C9 C10 1.386(6)
C9 H9 0.9500
C10 C11 1.370(6)
C10 H10 0.9500
C11 C12 1.371(7)
C11 H11 0.9500
C12 C13 1.385(6)
C12 H12 0.9500
C13 H13 0.9500
C14 C15 1.532(6)
C14 H14A 0.9900
C14 H14B 0.9900
C15 H15A 0.9900
C15 H15B 0.9900
C16 C17 1.381(6)
C16 C21 1.399(5)
C17 C18 1.393(6)
C17 H17 0.9500
C18 C19 1.381(6)
C18 H18 0.9500
C19 C20 1.370(7)
C19 H19 0.9500
C20 C21 1.384(6)
C20 H20 0.9500
C21 H21 0.9500
C22 H22A 0.9800
C22 H22B 0.9800
C22 H22C 0.9800
C23 H23A 0.9800
C23 H23B 0.9800
C23 H23C 0.9800
C24 H24A 0.9800
C24 H24B 0.9800
C24 H24C 0.9800
C25 H25A 0.9800
C25 H25B 0.9800
C25 H25C 0.9800
C26 H26A 0.9800
C26 H26B 0.9800
C26 H26C 0.9800
C27 H27A 0.9800
C27 H27B 0.9800
C27 H27C 0.9800
